data_1534449
loop_
_publ_author_name
'Rybakov, V.B.'
'Aslanov, L.A.'
'Fokina, Z.A.'
'Pekhn'o, V.I.'
'Volkov, S.V.'
'Grafov, A.V.'

_publ_section_title
;
 Crystal and molecular structures of binuclear complex of rhodium(III)
 chloride with selenium dichloride and complex of iridium(III) chloride
 with sulfur dichloride and trichloride.
;
_journal_name_full 'Zhurnal Strukturnoi Khimii (Issue-No. from 1981)'
_journal_page_first 146
_journal_page_last 148
_journal_volume 33
_journal_year 1992
_chemical_formula_sum 'Cl11 Ir S3'
_chemical_name_systematic '(S Cl3) (Ir Cl4 (S Cl2)2)'
_space_group_IT_number 14
_symmetry_space_group_name_Hall '-P 2ybc'
_symmetry_space_group_name_H-M 'P 1 21/c 1'
_cell_angle_alpha 90
_cell_angle_beta 105.4
_cell_angle_gamma 90
_cell_formula_units_Z 4
_cell_length_a 8.044
_cell_length_b 13.327
_cell_length_c 15.119
_cell_volume 1562.599
_citation_journal_id_ASTM ZSTKAI
_cod_data_source_file Rybakov_ZSTKAI_1992_1265.cif
_cod_data_source_block Cl11Ir1S3
_cod_original_formula_sum 'Cl11 Ir1 S3'
_cod_database_code 1534449

loop_
_symmetry_equiv_pos_as_xyz
x,y,z
-x,y+1/2,-z+1/2
-x,-y,-z
x,-y-1/2,z-1/2

loop_
_atom_site_label
_atom_site_type_symbol
_atom_site_fract_x
_atom_site_fract_y
_atom_site_fract_z
_atom_site_occupancy
_atom_site_U_iso_or_equiv
Cl10 Cl-1 0.3812 0.2911 0.5711 1 0.0
Cl8 Cl-1 -0.0639 -0.1323 0.3698 1 0.0
Cl11 Cl-1 0.6476 0.2549 0.4605 1 0.0
Cl6 Cl-1 0.1731 -0.0122 0.107 1 0.0
Cl7 Cl-1 -0.3281 0.0432 0.3168 1 0.0
S2 S+2 -0.0788 0.0183 0.3808 1 0.0
Cl5 Cl-1 0.3353 -0.126 0.2869 1 0.0
S3 S+4 0.3937 0.2699 0.4417 1 0.0
S1 S+2 0.1212 -0.0478 0.2262 1 0.0
Cl9 Cl-1 0.3565 0.4118 0.3951 1 0.0
Cl1 Cl-1 0.0256 0.2341 0.3822 1 0.0
Cl2 Cl-1 -0.1174 0.1356 0.1711 1 0.0
Cl4 Cl-1 0.3078 0.1823 0.2557 1 0.0
Ir1 Ir+3 0.09627 0.09086 0.30487 1 0.0
Cl3 Cl-1 0.3102 0.052 0.4407 1 0.0
